data_7703806
loop_
_publ_author_name
'Sorg, Jens R.'
'Schneider, Tilman'
'Wohlfarth, Luise'
'Sch\"afer, Thomas C'
'Sedykh, Alexander'
'M\"uller-Buschbaum, Klaus'

_publ_section_title
;
 Sb- and Bi-based coordination polymers with N-donor ligands with and
 without lone-pair effects and their photoluminescence properties.
;
_journal_issue 15
_journal_name_full 'Dalton transactions (Cambridge, England : 2003)'
_journal_page_first 4904
_journal_page_last 4913
_journal_paper_doi 10.1039/d0dt00265h
_journal_volume 49
_journal_year 2020
_chemical_formula_moiety 'C12 H12 Br3 N2 Sb'
_chemical_formula_sum 'C12 H12 Br3 N2 Sb'
_chemical_formula_weight 545.72
_space_group_crystal_system triclinic
_space_group_IT_number 2
_space_group_name_Hall '-P 1'
_space_group_name_H-M_alt 'P -1'
_atom_sites_solution_hydrogens geom
_atom_sites_solution_primary dual
_audit_creation_date 2020-03-09
_audit_creation_method
;
Olex2 1.2
(compiled 2018.05.29 svn.r3508 for OlexSys, GUI svn.r5506)
;
_audit_update_record
;
2020-03-09 deposited with the CCDC.	2020-03-12 downloaded from the CCDC.
;
_cell_angle_alpha 68.216(2)
_cell_angle_beta 71.675(2)
_cell_angle_gamma 80.174(2)
_cell_formula_units_Z 2
_cell_length_a 8.9120(7)
_cell_length_b 9.4583(8)
_cell_length_c 10.5549(9)
_cell_measurement_reflns_used 5018
_cell_measurement_temperature 200
_cell_measurement_theta_max 29.93
_cell_measurement_theta_min 2.32
_cell_volume 782.80(11)
_computing_cell_refinement 'SAINT v8.37A (Bruker, 2015)'
_computing_data_collection 'APEX3 ver. 2016.9-0 (Bruker AXS)'
_computing_data_reduction 'SAINT v8.37A (Bruker, 2015)'
_computing_molecular_graphics 'Olex2 (Dolomanov et al., 2009)'
_computing_publication_material 'Olex2 (Dolomanov et al., 2009)'
_computing_structure_refinement 'ShelXL (Sheldrick, 2015)'
_computing_structure_solution 'XT (Sheldrick, 2015)'
_diffrn_ambient_temperature 200
_diffrn_measured_fraction_theta_full 0.999
_diffrn_measured_fraction_theta_max 0.995
_diffrn_measurement_device_type 'Bruker APEX-II CCD'
_diffrn_measurement_method '\f and \w scans'
_diffrn_radiation_type MoK\a
_diffrn_radiation_wavelength 0.71073
_diffrn_reflns_av_R_equivalents 0.0548
_diffrn_reflns_av_unetI/netI 0.0496
_diffrn_reflns_Laue_measured_fraction_full 0.999
_diffrn_reflns_Laue_measured_fraction_max 0.995
_diffrn_reflns_limit_h_max 12
_diffrn_reflns_limit_h_min -12
_diffrn_reflns_limit_k_max 13
_diffrn_reflns_limit_k_min -13
_diffrn_reflns_limit_l_max 15
_diffrn_reflns_limit_l_min -15
_diffrn_reflns_number 19689
_diffrn_reflns_point_group_measured_fraction_full 0.999
_diffrn_reflns_point_group_measured_fraction_max 0.995
_diffrn_reflns_theta_full 25.242
_diffrn_reflns_theta_max 30.662
_diffrn_reflns_theta_min 2.161
_diffrn_standards_number 0
_exptl_absorpt_coefficient_mu 9.403
_exptl_absorpt_correction_T_max 0.7461
_exptl_absorpt_correction_T_min 0.2175
_exptl_absorpt_correction_type multi-scan
_exptl_absorpt_process_details
'SADABS-2016/2 (Bruker,2016/2) was used for absorption correction. wR2(int) was 0.1529 before and 0.0566 after correction. The Ratio of minimum to maximum transmission is 0.2915. The \l/2 correction factor is Not present.'
_exptl_crystal_colour 'clear light colourless'
_exptl_crystal_colour_lustre clear
_exptl_crystal_colour_modifier light
_exptl_crystal_colour_primary colourless
_exptl_crystal_density_diffrn 2.315
_exptl_crystal_description block
_exptl_crystal_F_000 508
_exptl_crystal_size_max 0.753
_exptl_crystal_size_mid 0.383
_exptl_crystal_size_min 0.288
_refine_diff_density_max 1.533
_refine_diff_density_min -1.729
_refine_diff_density_rms 0.170
_refine_ls_extinction_method none
_refine_ls_goodness_of_fit_ref 1.038
_refine_ls_hydrogen_treatment constr
_refine_ls_matrix_type full
_refine_ls_number_parameters 163
_refine_ls_number_reflns 4810
_refine_ls_number_restraints 0
_refine_ls_restrained_S_all 1.038
_refine_ls_R_factor_all 0.0583
_refine_ls_R_factor_gt 0.0401
_refine_ls_shift/su_max 0.001
_refine_ls_shift/su_mean 0.000
_refine_ls_structure_factor_coef Fsqd
_refine_ls_weighting_details 'w=1/[\s^2^(Fo^2^)+(0.0339P)^2^+1.8330P] where P=(Fo^2^+2Fc^2^)/3'
_refine_ls_weighting_scheme calc
_refine_ls_wR_factor_gt 0.0840
_refine_ls_wR_factor_ref 0.0902
_reflns_Friedel_coverage 0.000
_reflns_number_gt 3877
_reflns_number_total 4810
_reflns_threshold_expression 'I > 2\s(I)'
_cod_data_source_file d0dt00265h2.cif
_cod_data_source_block 1D-[Sb2Br6(4-bpa)2]
_cod_depositor_comments 'Adding full bibliography for 7703794--7703809.cif.'
_cod_database_code 7703806
_shelx_shelxl_version_number 2018/3
_shelx_space_group_comment
;
The symmetry employed for this shelxl refinement is uniquely defined
by the following loop, which should always be used as a source of
symmetry information in preference to the above space-group names.
They are only intended as comments.
;
_shelx_estimated_absorpt_t_max 0.173
_shelx_estimated_absorpt_t_min 0.053
_olex2_refinement_description
;
1. Fixed Uiso
 At 1.2 times of:
  All C(H) groups, All C(H,H) groups
2.a Secondary CH2 refined with riding coordinates:
 C6(H6A,H6B), C7(H7A,H7B)
2.b Aromatic/amide H refined with riding coordinates:
 C5(H5), C1(H1), C2(H2), C11(H11), C12(H12), C4(H4), C8(H8), C9(H9)
;
_olex2_submission_special_instructions 'No special instructions were received'

loop_
_space_group_symop_operation_xyz
'x, y, z'
'-x, -y, -z'

loop_
_atom_site_label
_atom_site_type_symbol
_atom_site_fract_x
_atom_site_fract_y
_atom_site_fract_z
_atom_site_U_iso_or_equiv
_atom_site_adp_type
_atom_site_occupancy
_atom_site_site_symmetry_order
_atom_site_calc_flag
_atom_site_refinement_flags_posn
_atom_site_refinement_flags_adp
_atom_site_refinement_flags_occupancy
_atom_site_disorder_assembly
_atom_site_disorder_group
Sb1 Sb 0.43171(3) -0.06132(3) 0.72681(3) 0.01959(8) Uani 1 1 d . . . . .
Br1 Br 0.53169(6) -0.25762(6) 0.93365(6) 0.03773(13) Uani 1 1 d . . . . .
Br2 Br 0.20966(6) 0.04924(7) 0.89605(6) 0.03922(14) Uani 1 1 d . . . . .
Br3 Br 0.69647(6) -0.18289(6) 0.51788(6) 0.04074(13) Uani 1 1 d . . . . .
N1 N 0.6040(4) 0.1156(4) 0.7135(4) 0.0285(8) Uani 1 1 d . . . . .
N2 N 1.2504(5) 0.7456(4) 0.7674(5) 0.0326(9) Uani 1 1 d . . . . .
C3 C 0.8132(6) 0.3200(5) 0.6862(5) 0.0299(10) Uani 1 1 d . . . . .
C10 C 1.0344(6) 0.5423(5) 0.8027(6) 0.0335(11) Uani 1 1 d . . . . .
C5 C 0.5670(6) 0.2655(6) 0.6736(7) 0.0428(13) Uani 1 1 d . . . . .
H5 H 0.467575 0.301639 0.654238 0.051 Uiso 1 1 calc R . . . .
C1 C 0.7428(6) 0.0681(6) 0.7400(8) 0.0475(15) Uani 1 1 d . . . . .
H1 H 0.769936 -0.038417 0.770095 0.057 Uiso 1 1 calc R . . . .
C6 C 0.9276(6) 0.4265(6) 0.6771(6) 0.0348(11) Uani 1 1 d . . . . .
H6A H 0.906191 0.529827 0.612496 0.042 Uiso 1 1 calc R . . . .
H6B H 1.037023 0.391080 0.636168 0.042 Uiso 1 1 calc R . . . .
C7 C 0.9151(6) 0.4349(6) 0.8205(6) 0.0376(11) Uani 1 1 d . . . . .
H7A H 0.936404 0.332154 0.886052 0.045 Uiso 1 1 calc R . . . .
H7B H 0.806734 0.472565 0.861520 0.045 Uiso 1 1 calc R . . . .
C2 C 0.8513(6) 0.1665(6) 0.7260(7) 0.0458(14) Uani 1 1 d . . . . .
H2 H 0.950913 0.127369 0.744031 0.055 Uiso 1 1 calc R . . . .
C11 C 1.1744(7) 0.4914(6) 0.8407(6) 0.0419(13) Uani 1 1 d . . . . .
H11 H 1.199250 0.385148 0.879638 0.050 Uiso 1 1 calc R . . . .
C12 C 1.2779(6) 0.5952(6) 0.8218(6) 0.0383(12) Uani 1 1 d . . . . .
H12 H 1.373120 0.557830 0.848960 0.046 Uiso 1 1 calc R . . . .
C4 C 0.6665(7) 0.3696(6) 0.6594(7) 0.0453(14) Uani 1 1 d . . . . .
H4 H 0.635180 0.475376 0.631367 0.054 Uiso 1 1 calc R . . . .
C8 C 1.1175(7) 0.7952(6) 0.7271(8) 0.0576(19) Uani 1 1 d . . . . .
H8 H 1.096545 0.901907 0.686599 0.069 Uiso 1 1 calc R . . . .
C9 C 1.0091(7) 0.6976(7) 0.7418(9) 0.0586(19) Uani 1 1 d . . . . .
H9 H 0.917092 0.737664 0.709820 0.070 Uiso 1 1 calc R . . . .

loop_
_atom_site_aniso_label
_atom_site_aniso_U_11
_atom_site_aniso_U_22
_atom_site_aniso_U_33
_atom_site_aniso_U_23
_atom_site_aniso_U_13
_atom_site_aniso_U_12
Sb1 0.01859(13) 0.01864(13) 0.02513(15) -0.00620(10) -0.01145(10) -0.00283(9)
Br1 0.0400(3) 0.0360(3) 0.0372(3) 0.0035(2) -0.0264(2) -0.0091(2)
Br2 0.0283(2) 0.0502(3) 0.0429(3) -0.0252(3) -0.0027(2) -0.0041(2)
Br3 0.0377(3) 0.0389(3) 0.0451(3) -0.0140(2) -0.0182(2) 0.0114(2)
N1 0.0268(18) 0.0251(19) 0.039(2) -0.0103(17) -0.0146(17) -0.0066(15)
N2 0.034(2) 0.0229(19) 0.048(3) -0.0085(18) -0.0230(19) -0.0060(16)
C3 0.034(2) 0.032(2) 0.028(2) -0.0091(19) -0.0100(19) -0.0122(19)
C10 0.038(2) 0.029(2) 0.042(3) -0.012(2) -0.018(2) -0.011(2)
C5 0.037(3) 0.031(3) 0.067(4) -0.008(3) -0.031(3) -0.007(2)
C1 0.032(3) 0.031(3) 0.092(5) -0.024(3) -0.029(3) -0.003(2)
C6 0.039(3) 0.032(2) 0.038(3) -0.009(2) -0.012(2) -0.016(2)
C7 0.042(3) 0.036(3) 0.040(3) -0.014(2) -0.010(2) -0.015(2)
C2 0.033(3) 0.031(3) 0.083(5) -0.018(3) -0.028(3) -0.007(2)
C11 0.055(3) 0.022(2) 0.059(4) -0.007(2) -0.037(3) -0.004(2)
C12 0.041(3) 0.030(3) 0.054(3) -0.011(2) -0.030(3) -0.001(2)
C4 0.049(3) 0.023(2) 0.068(4) -0.007(2) -0.029(3) -0.010(2)
C8 0.058(4) 0.024(3) 0.109(6) -0.012(3) -0.061(4) -0.003(2)
C9 0.048(3) 0.034(3) 0.115(6) -0.022(3) -0.056(4) -0.001(2)

loop_
_atom_type_symbol
_atom_type_description
_atom_type_scat_dispersion_real
_atom_type_scat_dispersion_imag
_atom_type_scat_source
C C 0.0033 0.0016 'International Tables Vol C Tables 4.2.6.8 and 6.1.1.4'
H H 0.0000 0.0000 'International Tables Vol C Tables 4.2.6.8 and 6.1.1.4'
Br Br -0.2901 2.4595 'International Tables Vol C Tables 4.2.6.8 and 6.1.1.4'
N N 0.0061 0.0033 'International Tables Vol C Tables 4.2.6.8 and 6.1.1.4'
Sb Sb -0.5866 1.5461 'International Tables Vol C Tables 4.2.6.8 and 6.1.1.4'

loop_
_geom_angle_atom_site_label_1
_geom_angle_atom_site_label_2
_geom_angle_atom_site_label_3
_geom_angle
_geom_angle_site_symmetry_1
_geom_angle_site_symmetry_3
_geom_angle_publ_flag
Br1 Sb1 Br2 92.24(2) . . ?
Br1 Sb1 Br3 178.13(2) . 2_656 ?
Br2 Sb1 Br3 85.942(19) . 2_656 ?
N1 Sb1 Br1 88.24(10) . . ?
N1 Sb1 Br2 88.39(10) . . ?
N1 Sb1 Br3 91.28(10) . 2_656 ?
N1 Sb1 N2 174.06(14) . 1_445 ?
N2 Sb1 Br1 86.80(10) 1_445 . ?
N2 Sb1 Br2 88.55(10) 1_445 . ?
N2 Sb1 Br3 93.58(10) 1_445 2_656 ?
C5 N1 Sb1 121.6(3) . . ?
C1 N1 Sb1 120.8(3) . . ?
C1 N1 C5 117.5(4) . . ?
C12 N2 Sb1 125.0(3) . 1_665 ?
C12 N2 C8 117.3(4) . . ?
C8 N2 Sb1 117.7(3) . 1_665 ?
C2 C3 C6 119.5(4) . . ?
C2 C3 C4 117.3(4) . . ?
C4 C3 C6 123.2(4) . . ?
C11 C10 C7 122.8(5) . . ?
C9 C10 C7 120.3(5) . . ?
C9 C10 C11 116.9(4) . . ?
N1 C5 H5 118.6 . . ?
N1 C5 C4 122.8(5) . . ?
C4 C5 H5 118.6 . . ?
N1 C1 H1 118.4 . . ?
N1 C1 C2 123.2(5) . . ?
C2 C1 H1 118.4 . . ?
C3 C6 H6A 109.1 . . ?
C3 C6 H6B 109.1 . . ?
C3 C6 C7 112.3(4) . . ?
H6A C6 H6B 107.9 . . ?
C7 C6 H6A 109.1 . . ?
C7 C6 H6B 109.1 . . ?
C10 C7 H7A 109.9 . . ?
C10 C7 H7B 109.9 . . ?
C6 C7 C10 109.1(4) . . ?
C6 C7 H7A 109.9 . . ?
C6 C7 H7B 109.9 . . ?
H7A C7 H7B 108.3 . . ?
C3 C2 C1 119.4(5) . . ?
C3 C2 H2 120.3 . . ?
C1 C2 H2 120.3 . . ?
C10 C11 H11 120.1 . . ?
C12 C11 C10 119.9(5) . . ?
C12 C11 H11 120.1 . . ?
N2 C12 C11 123.0(5) . . ?
N2 C12 H12 118.5 . . ?
C11 C12 H12 118.5 . . ?
C3 C4 H4 120.1 . . ?
C5 C4 C3 119.8(5) . . ?
C5 C4 H4 120.1 . . ?
N2 C8 H8 118.6 . . ?
N2 C8 C9 122.7(5) . . ?
C9 C8 H8 118.6 . . ?
C10 C9 C8 120.1(5) . . ?
C10 C9 H9 120.0 . . ?
C8 C9 H9 120.0 . . ?

loop_
_geom_bond_atom_site_label_1
_geom_bond_atom_site_label_2
_geom_bond_distance
_geom_bond_site_symmetry_2
_geom_bond_publ_flag
Sb1 Br1 2.5802(6) . ?
Sb1 Br2 2.5803(6) . ?
Sb1 Br3 3.1364(6) 2_656 ?
Sb1 N1 2.397(3) . ?
Sb1 N2 2.474(4) 1_445 ?
N1 C5 1.334(6) . ?
N1 C1 1.321(6) . ?
N2 C12 1.332(6) . ?
N2 C8 1.335(6) . ?
C3 C6 1.510(6) . ?
C3 C2 1.366(7) . ?
C3 C4 1.391(7) . ?
C10 C7 1.516(6) . ?
C10 C11 1.384(7) . ?
C10 C9 1.378(7) . ?
C5 H5 0.9500 . ?
C5 C4 1.372(7) . ?
C1 H1 0.9500 . ?
C1 C2 1.393(7) . ?
C6 H6A 0.9900 . ?
C6 H6B 0.9900 . ?
C6 C7 1.514(7) . ?
C7 H7A 0.9900 . ?
C7 H7B 0.9900 . ?
C2 H2 0.9500 . ?
C11 H11 0.9500 . ?
C11 C12 1.380(7) . ?
C12 H12 0.9500 . ?
C4 H4 0.9500 . ?
C8 H8 0.9500 . ?
C8 C9 1.383(7) . ?
C9 H9 0.9500 . ?
